data_4331890
loop_
_publ_author_name
'Hudson, Timothy A.'
'Berry, Kevin J.'
'Moubaraki, Boujemaa'
'Murray, Keith S.'
'Robson, Richard'

_publ_section_title
;
 Citrate, in Collaboration with a Guanidinium Ion, as a Generator of
 Cubane-like Complexes with a Range of Metal Cations: Synthesis,
 Structures, and Magnetic Properties of
 [C(NH2)3]8[(MII)4(cit)4]&#x00B7;8H2O (M = Mg, Mn, Fe, Co, Ni, and Zn; cit
 = Citrate)
;
_journal_issue 9
_journal_name_full 'Inorganic Chemistry'
_journal_page_first 3549
_journal_page_last 3556
_journal_paper_doi 10.1021/ic051779m
_journal_volume 45
_journal_year 2006
_chemical_formula_moiety
;
1(Mg 2+), 1(C6 H4 O7 4-), 2(C H6 N3 1+), 2(H2 O)
;
_chemical_formula_sum 'C8 H20 Mg N6 O9'
_chemical_formula_weight 368.61
_chemical_name_systematic ?
_space_group_IT_number 86
_symmetry_cell_setting tetragonal
_symmetry_space_group_name_Hall '-P 4bc'
_symmetry_space_group_name_H-M 'P 42/n :2'
_atom_sites_solution_hydrogens geom
_atom_sites_solution_primary direct
_atom_sites_solution_secondary difmap
_audit_creation_method SHELXL-97
_cell_angle_alpha 90.00
_cell_angle_beta 90.00
_cell_angle_gamma 90.00
_cell_formula_units_Z 8
_cell_length_a 16.1405(6)
_cell_length_b 16.1405(6)
_cell_length_c 11.5809(8)
_cell_measurement_reflns_used 3769
_cell_measurement_temperature 130(2)
_cell_measurement_theta_max 26.9
_cell_measurement_theta_min 2.2
_cell_volume 3017.0(3)
_computing_cell_refinement 'Bruker SMART'
_computing_data_collection 'Bruker SMART'
_computing_data_reduction 'Bruker SAINT'
_computing_structure_refinement 'SHELXL-97 (Sheldrick, 1997)'
_computing_structure_solution 'SHELXS-97 (Sheldrick, 1997)'
_diffrn_ambient_temperature 293(2)
_diffrn_measured_fraction_theta_full 0.996
_diffrn_measured_fraction_theta_max 0.996
_diffrn_measurement_device_type 'CCD area detector'
_diffrn_measurement_method 'phi and omega scans'
_diffrn_radiation_monochromator graphite
_diffrn_radiation_source 'fine-focus sealed tube'
_diffrn_radiation_type MoK\a
_diffrn_radiation_wavelength 0.71073
_diffrn_reflns_av_R_equivalents 0.0332
_diffrn_reflns_av_sigmaI/netI 0.0268
_diffrn_reflns_limit_h_max 20
_diffrn_reflns_limit_h_min -20
_diffrn_reflns_limit_k_max 14
_diffrn_reflns_limit_k_min -20
_diffrn_reflns_limit_l_max 14
_diffrn_reflns_limit_l_min -14
_diffrn_reflns_number 18430
_diffrn_reflns_theta_full 27.53
_diffrn_reflns_theta_max 27.53
_diffrn_reflns_theta_min 1.78
_exptl_absorpt_coefficient_mu 0.180
_exptl_absorpt_correction_T_max 1.000
_exptl_absorpt_correction_T_min 0.872
_exptl_absorpt_correction_type multi-scan
_exptl_absorpt_process_details 'Sheldrick, G. M.  SADABS'
_exptl_crystal_colour colourless
_exptl_crystal_density_diffrn 1.623
_exptl_crystal_density_method 'not measured'
_exptl_crystal_description rod
_exptl_crystal_F_000 1552
_exptl_crystal_size_max 0.35
_exptl_crystal_size_mid 0.25
_exptl_crystal_size_min 0.20
_refine_diff_density_max 1.061
_refine_diff_density_min -0.443
_refine_diff_density_rms 0.100
_refine_ls_extinction_method none
_refine_ls_goodness_of_fit_ref 1.094
_refine_ls_hydrogen_treatment mixed
_refine_ls_matrix_type full
_refine_ls_number_parameters 224
_refine_ls_number_reflns 3455
_refine_ls_number_restraints 0
_refine_ls_restrained_S_all 1.094
_refine_ls_R_factor_all 0.1039
_refine_ls_R_factor_gt 0.0900
_refine_ls_shift/su_max 0.000
_refine_ls_shift/su_mean 0.000
_refine_ls_structure_factor_coef Fsqd
_refine_ls_weighting_details 'calc w=1/[\s^2^(Fo^2^)+(0.1329P)^2^+4.7601P] where P=(Fo^2^+2Fc^2^)/3'
_refine_ls_weighting_scheme calc
_refine_ls_wR_factor_gt 0.2410
_refine_ls_wR_factor_ref 0.2526
_reflns_number_gt 2837
_reflns_number_total 3455
_reflns_threshold_expression >2sigma(I)
_cod_data_source_file ic051779msup1.cif
_cod_data_source_block mgcitrate
_cod_original_sg_symbol_H-M P42/n
_cod_database_code 4331890

loop_
_symmetry_equiv_pos_as_xyz
'x, y, z'
'-x+1/2, -y+1/2, z'
'-y, x+1/2, z+1/2'
'y+1/2, -x, z+1/2'
'-x, -y, -z'
'x-1/2, y-1/2, -z'
'y, -x-1/2, -z-1/2'
'-y-1/2, x, -z-1/2'

loop_
_atom_site_label
_atom_site_type_symbol
_atom_site_fract_x
_atom_site_fract_y
_atom_site_fract_z
_atom_site_U_iso_or_equiv
_atom_site_adp_type
_atom_site_occupancy
_atom_site_symmetry_multiplicity
_atom_site_calc_flag
_atom_site_refinement_flags
_atom_site_attached_hydrogens
C1 C 0.1873(2) 0.3988(2) 0.1049(3) 0.0398(9) Uani 1 1 d . 0
C5 C 0.2396(2) 0.4154(3) -0.0029(3) 0.0424(9) Uani 1 1 d . 0
H7 H 0.2480 0.3642 -0.0451 0.035(10) Uiso 1 1 calc R 0
H8 H 0.2109 0.4541 -0.0531 0.055(13) Uiso 1 1 calc R 0
C6 C 0.3218(2) 0.4510(3) 0.0323(4) 0.0460(9) Uani 1 1 d . 0
C3 C 0.0955(2) 0.3885(3) 0.0687(4) 0.0440(9) Uani 1 1 d . 0
H9 H 0.0627 0.3717 0.1349 0.066(15) Uiso 1 1 calc R 0
H10 H 0.0740 0.4408 0.0405 0.066(15) Uiso 1 1 calc R 0
C4 C 0.0894(3) 0.3230(3) -0.0258(4) 0.0491(10) Uani 1 1 d . 0
C2 C 0.1898(2) 0.4781(2) 0.1870(4) 0.0426(9) Uani 1 1 d . 0
C7 C 0.5153(3) 0.5879(3) 0.1484(3) 0.0428(9) Uani 1 1 d . 0
C8 C 0.8457(2) 0.3234(3) 0.1383(4) 0.0449(9) Uani 1 1 d . 0
O1 O 0.21501(13) 0.32676(13) 0.16446(19) 0.0274(5) Uani 1 1 d . 0
O6 O 0.36415(15) 0.41141(16) 0.1085(2) 0.0392(6) Uani 1 1 d . 0
O7 O 0.3444(2) 0.5159(2) -0.0158(4) 0.0774(12) Uani 1 1 d . 0
O4 O 0.11292(17) 0.24959(16) -0.0013(2) 0.0397(6) Uani 1 1 d . 0
O5 O 0.0624(2) 0.3436(2) -0.1212(3) 0.0620(10) Uani 1 1 d . 0
O2 O 0.21007(16) 0.46447(15) 0.2896(2) 0.0363(6) Uani 1 1 d . 0
O3 O 0.1785(2) 0.5478(2) 0.1446(3) 0.0645(10) Uani 1 1 d . 0
O8 O -0.0944(2) 0.3053(2) -0.1872(4) 0.0703(10) Uani 1 1 d . 2
Mg1 Mg 0.34181(7) 0.29033(7) 0.15575(9) 0.0291(3) Uani 1 1 d . 0
N1 N 0.4785(2) 0.6063(2) 0.0506(3) 0.0523(9) Uani 1 1 d . 0
H1A H 0.4947 0.6484 0.0110 0.13(3) Uiso 1 1 calc R 0
H1B H 0.4382 0.5762 0.0260 0.049(13) Uiso 1 1 calc R 0
N2 N 0.4888(3) 0.5239(2) 0.2099(4) 0.0570(10) Uani 1 1 d . 0
H2A H 0.5119 0.5123 0.2748 0.061(15) Uiso 1 1 calc R 0
H2B H 0.4485 0.4940 0.1849 0.070(17) Uiso 1 1 calc R 0
N3 N 0.5767(3) 0.6339(2) 0.1857(3) 0.0561(10) Uani 1 1 d . 0
H3A H 0.5929 0.6760 0.1461 0.049(13) Uiso 1 1 calc R 0
H3B H 0.6009 0.6220 0.2498 0.075(19) Uiso 1 1 calc R 0
N4 N 0.7908(3) 0.3716(3) 0.0855(4) 0.0651(11) Uani 1 1 d . 0
H4A H 0.7935 0.3787 0.0120 0.076(19) Uiso 1 1 calc R 0
H4B H 0.7526 0.3958 0.1249 0.09(2) Uiso 1 1 calc R 0
N5 N 0.8408(3) 0.3115(3) 0.2502(4) 0.0575(10) Uani 1 1 d . 0
H5A H 0.8757 0.2796 0.2843 0.080(19) Uiso 1 1 calc R 0
H5B H 0.8026 0.3357 0.2895 0.09(2) Uiso 1 1 calc R 0
N6 N 0.9042(2) 0.2863(3) 0.0789(4) 0.0593(11) Uani 1 1 d . 0
H6A H 0.9390 0.2544 0.1133 0.071(17) Uiso 1 1 calc R 0
H6B H 0.9077 0.2938 0.0056 0.070(17) Uiso 1 1 calc R 0

loop_
_atom_site_aniso_label
_atom_site_aniso_U_11
_atom_site_aniso_U_22
_atom_site_aniso_U_33
_atom_site_aniso_U_23
_atom_site_aniso_U_13
_atom_site_aniso_U_12
C1 0.045(2) 0.0349(18) 0.0397(19) 0.0062(15) -0.0113(16) -0.0098(15)
C5 0.0385(19) 0.042(2) 0.047(2) 0.0059(17) -0.0014(16) -0.0028(16)
C6 0.0341(19) 0.039(2) 0.065(3) 0.0010(18) -0.0057(18) -0.0004(16)
C3 0.038(2) 0.046(2) 0.048(2) 0.0049(17) -0.0021(17) 0.0020(16)
C4 0.051(2) 0.052(2) 0.044(2) 0.0038(18) -0.0105(18) -0.0188(19)
C2 0.0395(19) 0.043(2) 0.045(2) 0.0068(17) -0.0084(16) -0.0094(16)
C7 0.045(2) 0.041(2) 0.043(2) 0.0071(16) 0.0060(16) -0.0006(16)
C8 0.038(2) 0.040(2) 0.057(2) 0.0047(18) -0.0063(17) 0.0013(16)
O1 0.0274(11) 0.0229(10) 0.0320(12) 0.0055(9) -0.0029(9) -0.0031(8)
O6 0.0266(12) 0.0361(13) 0.0550(16) 0.0052(11) -0.0038(11) -0.0038(10)
O7 0.061(2) 0.0480(18) 0.123(3) 0.034(2) -0.028(2) -0.0112(16)
O4 0.0499(15) 0.0376(14) 0.0315(12) -0.0005(10) -0.0067(11) -0.0116(11)
O5 0.077(2) 0.070(2) 0.0392(16) 0.0171(15) -0.0214(15) -0.0222(18)
O2 0.0473(15) 0.0275(12) 0.0341(13) -0.0022(10) -0.0046(11) 0.0005(10)
O3 0.082(2) 0.0470(18) 0.065(2) 0.0125(15) -0.0171(18) 0.0041(16)
O8 0.072(2) 0.056(2) 0.083(3) -0.0102(18) -0.008(2) -0.0131(17)
Mg1 0.0250(6) 0.0305(6) 0.0319(6) -0.0012(4) 0.0022(4) -0.0052(4)
N1 0.049(2) 0.056(2) 0.051(2) 0.0137(17) -0.0043(16) -0.0082(18)
N2 0.060(2) 0.056(2) 0.055(2) 0.0211(18) 0.0021(19) -0.0129(19)
N3 0.068(2) 0.049(2) 0.051(2) 0.0158(17) -0.0072(18) -0.0183(18)
N4 0.056(2) 0.065(3) 0.075(3) 0.013(2) -0.007(2) 0.018(2)
N5 0.054(2) 0.056(2) 0.063(2) 0.0156(19) 0.0091(18) 0.0139(18)
N6 0.050(2) 0.079(3) 0.049(2) 0.0016(19) -0.0034(17) 0.023(2)

loop_
_atom_type_symbol
_atom_type_description
_atom_type_scat_dispersion_real
_atom_type_scat_dispersion_imag
_atom_type_scat_source
C C 0.0033 0.0016 'International Tables Vol C Tables 4.2.6.8 and 6.1.1.4'
H H 0.0000 0.0000 'International Tables Vol C Tables 4.2.6.8 and 6.1.1.4'
N N 0.0061 0.0033 'International Tables Vol C Tables 4.2.6.8 and 6.1.1.4'
O O 0.0106 0.0060 'International Tables Vol C Tables 4.2.6.8 and 6.1.1.4'
Mg Mg 0.0486 0.0363 'International Tables Vol C Tables 4.2.6.8 and 6.1.1.4'

loop_
_geom_angle_atom_site_label_1
_geom_angle_atom_site_label_2
_geom_angle_atom_site_label_3
_geom_angle
_geom_angle_site_symmetry_1
_geom_angle_site_symmetry_3
O1 C1 C5 111.4(3) . .
O1 C1 C3 110.1(3) . .
C5 C1 C3 109.0(3) . .
O1 C1 C2 111.0(3) . .
C5 C1 C2 109.3(3) . .
C3 C1 C2 105.8(3) . .
C6 C5 C1 109.4(3) . .
O7 C6 O6 124.8(4) . .
O7 C6 C5 117.4(4) . .
O6 C6 C5 117.8(3) . .
C4 C3 C1 109.3(3) . .
O5 C4 O4 123.7(4) . .
O5 C4 C3 118.6(4) . .
O4 C4 C3 117.7(3) . .
O3 C2 O2 125.0(4) . .
O3 C2 C1 119.2(4) . .
O2 C2 C1 115.5(3) . .
N3 C7 N1 119.9(4) . .
N3 C7 N2 120.5(4) . .
N1 C7 N2 119.6(4) . .
N6 C8 N5 119.6(4) . .
N6 C8 N4 120.4(4) . .
N5 C8 N4 119.9(4) . .
C1 O1 Mg1 111.9(2) . 8_656
C1 O1 Mg1 124.98(19) . 2
Mg1 O1 Mg1 97.68(9) 8_656 2
C1 O1 Mg1 120.3(2) . .
Mg1 O1 Mg1 96.80(9) 8_656 .
Mg1 O1 Mg1 99.70(10) 2 .
C6 O6 Mg1 124.1(2) . .
C4 O4 Mg1 126.2(2) . 2
C2 O2 Mg1 117.1(2) . 8_656
O6 Mg1 O4 90.02(11) . 2
O6 Mg1 O2 85.25(11) . 7_566
O4 Mg1 O2 85.99(11) 2 7_566
O6 Mg1 O1 108.81(11) . 7_566
O4 Mg1 O1 154.56(11) 2 7_566
O2 Mg1 O1 78.93(10) 7_566 7_566
O6 Mg1 O1 160.23(11) . 2
O4 Mg1 O1 85.19(10) 2 2
O2 Mg1 O1 113.45(11) 7_566 2
O1 Mg1 O1 82.24(10) 7_566 2
O6 Mg1 O1 85.35(10) . .
O4 Mg1 O1 117.89(11) 2 .
O2 Mg1 O1 154.28(11) 7_566 .
O1 Mg1 O1 81.56(9) 7_566 .
O1 Mg1 O1 80.03(10) 2 .
O6 Mg1 Mg1 150.27(10) . 7_566
O4 Mg1 Mg1 119.40(9) 2 7_566
O2 Mg1 Mg1 92.18(9) 7_566 7_566
O1 Mg1 Mg1 42.00(7) 7_566 7_566
O1 Mg1 Mg1 41.10(6) 2 7_566
O1 Mg1 Mg1 84.33(6) . 7_566
O6 Mg1 Mg1 92.98(9) . 8_656
O4 Mg1 Mg1 158.31(9) 2 8_656
O2 Mg1 Mg1 115.66(9) 7_566 8_656
O1 Mg1 Mg1 41.22(6) 7_566 8_656
O1 Mg1 Mg1 84.77(6) 2 8_656
O1 Mg1 Mg1 41.19(6) . 8_656
Mg1 Mg1 Mg1 61.55(4) 7_566 8_656
O6 Mg1 Mg1 122.79(9) . 2
O4 Mg1 Mg1 101.46(8) 2 2
O2 Mg1 Mg1 150.55(9) 7_566 2
O1 Mg1 Mg1 82.96(7) 7_566 2
O1 Mg1 Mg1 40.47(7) 2 2
O1 Mg1 Mg1 39.82(6) . 2
Mg1 Mg1 Mg1 59.22(2) 7_566 2
Mg1 Mg1 Mg1 59.22(2) 8_656 2

loop_
_geom_bond_atom_site_label_1
_geom_bond_atom_site_label_2
_geom_bond_distance
_geom_bond_site_symmetry_2
C1 O1 1.424(4) .
C1 C5 1.531(6) .
C1 C3 1.548(5) .
C1 C2 1.595(6) .
C5 C6 1.502(5) .
C6 O7 1.242(5) .
C6 O6 1.286(5) .
C3 C4 1.525(6) .
C4 O5 1.234(5) .
C4 O4 1.276(5) .
C2 O3 1.241(5) .
C2 O2 1.252(5) .
C7 N3 1.312(6) .
C7 N1 1.313(5) .
C7 N2 1.326(5) .
C8 N6 1.313(6) .
C8 N5 1.313(6) .
C8 N4 1.328(5) .
O1 Mg1 2.098(3) 8_656
O1 Mg1 2.103(2) 2
O1 Mg1 2.132(2) .
O6 Mg1 2.061(3) .
O4 Mg1 2.063(3) 2
O2 Mg1 2.078(3) 8_656
Mg1 O4 2.063(3) 2
Mg1 O2 2.078(3) 7_566
Mg1 O1 2.098(3) 7_566
Mg1 O1 2.103(2) 2
Mg1 Mg1 3.1631(18) 7_566
Mg1 Mg1 3.1631(18) 8_656
Mg1 Mg1 3.237(2) 2
